data_1557840
loop_
_publ_author_name
'Weetman, Catherine'
'Porzelt, Amelie'
'Bag, Prasenjit'
'Hanusch, Franziska'
'Inoue, Shigeyoshi'

_publ_section_title
;
 Dialumenes -- aryl vs. silyl stabilisation for small molecule activation
 and catalysis
;
_journal_issue 18
_journal_name_full 'Chemical Science'
_journal_page_first 4817
_journal_page_last 4827
_journal_paper_doi 10.1039/D0SC01561J
_journal_volume 11
_journal_year 2020
_chemical_compound_source 'see text'
_chemical_formula_moiety 'C54 H90 Al2 N4'
_chemical_formula_sum 'C54 H90 Al2 N4'
_chemical_formula_weight 849.26
_space_group_IT_number 14
_space_group_name_Hall '-P 2ybc'
_space_group_name_H-M_alt 'P 1 21/c 1'
_symmetry_cell_setting monoclinic
_symmetry_Int_Tables_number 14
_symmetry_space_group_name_Hall '-P 2ybc'
_symmetry_space_group_name_H-M 'P 1 21/c 1'
_atom_sites_solution_hydrogens mixed
_audit_update_record
;
2020-03-09 deposited with the CCDC.	2020-04-20 downloaded from the CCDC.
;
_cell_angle_alpha 90
_cell_angle_beta 101.846(3)
_cell_angle_gamma 90
_cell_formula_units_Z 4
_cell_length_a 12.4062(10)
_cell_length_b 18.1378(16)
_cell_length_c 24.620(2)
_cell_measurement_reflns_used 9773
_cell_measurement_temperature 100
_cell_measurement_theta_max 25.3407
_cell_measurement_theta_min 2.4012
_cell_volume 5422.0(8)
_computing_cell_refinement 'SAINT (Bruker, 2017)'
_computing_data_collection 'APEX III Control Software (Bruker, 2016)'
_computing_data_reduction 'SAINT (Bruker, 2017)'
_computing_molecular_graphics 'PLATON (Spek, 2011)'
_computing_publication_material 'PLATON (Spek, 2011), enCIFer (Allen, 2014)'
_computing_structure_refinement 'SHELXL2014 (Sheldrick, 2014), SHELXLE (Huebschle, 2011)'
_computing_structure_solution 'SHELXT (Sheldrick, 2015)'
_diffrn_ambient_temperature 100
_diffrn_detector ' CMOS plate '
_diffrn_detector_area_resol_mean 16
_diffrn_measured_fraction_theta_full 0.997
_diffrn_measured_fraction_theta_max 0.997
_diffrn_measurement_device ' \k-geometry diffractometer '
_diffrn_measurement_device_type ' Bruker Photon CMOS '
_diffrn_measurement_method ' phi- and omega-rotation '
_diffrn_radiation_monochromator 'Helios optic'
_diffrn_radiation_probe x-ray
_diffrn_radiation_source 'IMS microsource'
_diffrn_radiation_type MoK\a
_diffrn_radiation_wavelength 0.71073
_diffrn_reflns_av_R_equivalents 0.0693
_diffrn_reflns_av_unetI/netI 0.0401
_diffrn_reflns_limit_h_max 14
_diffrn_reflns_limit_h_min -14
_diffrn_reflns_limit_k_max 21
_diffrn_reflns_limit_k_min -21
_diffrn_reflns_limit_l_max 29
_diffrn_reflns_limit_l_min -29
_diffrn_reflns_number 73016
_diffrn_reflns_reduction_process
;
;
_diffrn_reflns_theta_full 25.24
_diffrn_reflns_theta_max 25.34
_diffrn_reflns_theta_min 2.02
_exptl_absorpt_coefficient_mu 0.090
_exptl_absorpt_correction_T_max 0.7452
_exptl_absorpt_correction_T_min 0.6590
_exptl_absorpt_correction_type multi-scan
_exptl_absorpt_process_details 'SADABS 2016/2, Bruker, 2016'
_exptl_crystal_colour 'clear yellow'
_exptl_crystal_density_diffrn 1.040
_exptl_crystal_density_method 'Not Measured'
_exptl_crystal_description fragment
_exptl_crystal_F_000 1872
_exptl_crystal_size_max 0.338
_exptl_crystal_size_mid 0.285
_exptl_crystal_size_min 0.211
_refine_diff_density_max 1.218
_refine_diff_density_min -0.477
_refine_diff_density_rms 0.057
_refine_ls_extinction_method none
_refine_ls_goodness_of_fit_ref 1.019
_refine_ls_hydrogen_treatment mixed
_refine_ls_matrix_type full
_refine_ls_number_parameters 581
_refine_ls_number_reflns 9874
_refine_ls_number_restraints 4
_refine_ls_restrained_S_all 1.019
_refine_ls_R_factor_all 0.0949
_refine_ls_R_factor_gt 0.0645
_refine_ls_shift/su_max 0.000
_refine_ls_shift/su_mean 0.000
_refine_ls_structure_factor_coef Fsqd
_refine_ls_weighting_details 'W=1/[\S^2^(FO^2^)+(0.0928P)^2^+5.7739P] WHERE P=(FO^2^+2FC^2^)/3'
_refine_ls_weighting_scheme calc
_refine_ls_wR_factor_gt 0.1672
_refine_ls_wR_factor_ref 0.1923
_reflns_number_gt 7057
_reflns_number_total 9874
_reflns_threshold_expression I>2\s(I)
_cod_data_source_file d0sc01561j2.cif
_cod_data_source_block weeca16_0m
_cod_depositor_comments
;Adding full bibliography for 1557836--1557841.cif.

 Adding full bibliography for 1557836--1557841.cif.
;
_cod_original_sg_symbol_H-M 'P 21/c'
_cod_database_code 1557840

loop_
_space_group_symop_id
_space_group_symop_operation_xyz
1 x,y,z
2 -x,1/2+y,1/2-z
3 -x,-y,-z
4 x,1/2-y,1/2+z

loop_
_atom_site_aniso_label
_atom_site_aniso_U_11
_atom_site_aniso_U_22
_atom_site_aniso_U_33
_atom_site_aniso_U_23
_atom_site_aniso_U_13
_atom_site_aniso_U_12
Al1 0.0394(5) 0.0314(5) 0.0204(4) -0.0013(3) 0.0095(3) -0.0025(4)
Al2 0.0390(5) 0.0282(4) 0.0201(4) 0.0018(3) 0.0078(3) -0.0038(3)
N1 0.0472(15) 0.0314(13) 0.0257(12) 0.0046(10) 0.0084(10) -0.0052(11)
N2 0.0387(13) 0.0267(12) 0.0174(10) -0.0007(9) 0.0083(9) 0.0026(10)
N3 0.0395(13) 0.0300(12) 0.0248(11) -0.0022(9) 0.0083(10) -0.0005(10)
N4 0.0348(13) 0.0306(12) 0.0216(11) 0.0045(9) 0.0081(9) -0.0022(10)
C1 0.0332(15) 0.0275(14) 0.0199(12) 0.0008(10) 0.0102(11) -0.0050(11)
C2 0.0421(16) 0.0271(14) 0.0228(13) -0.0019(11) 0.0124(12) -0.0050(12)
C3 0.0466(17) 0.0216(13) 0.0303(14) 0.0003(11) 0.0141(13) 0.0019(12)
C4 0.0318(15) 0.0321(15) 0.0280(14) 0.0037(11) 0.0098(11) -0.0005(12)
C5 0.0344(15) 0.0276(14) 0.0245(13) -0.0028(11) 0.0090(11) -0.0032(11)
C6 0.0344(15) 0.0275(14) 0.0219(12) 0.0001(10) 0.0109(11) -0.0025(11)
C7 0.058(2) 0.0275(15) 0.0252(14) -0.0043(11) 0.0094(13) -0.0016(13)
C8 0.106(4) 0.121(4) 0.057(3) -0.054(3) 0.046(3) -0.040(3)
C9 0.101(3) 0.052(2) 0.0384(19) -0.0091(16) 0.0103(19) -0.035(2)
C10 0.0394(17) 0.0323(16) 0.0377(16) 0.0048(12) 0.0066(13) 0.0031(13)
C11 0.049(2) 0.051(2) 0.057(2) -0.0011(17) 0.0076(16) 0.0144(16)
C12 0.057(2) 0.049(2) 0.0475(19) 0.0208(16) 0.0071(16) 0.0022(17)
C13 0.0484(18) 0.0289(15) 0.0219(13) 0.0000(11) 0.0089(12) 0.0045(13)
C14 0.074(2) 0.0288(16) 0.0355(16) -0.0026(13) 0.0162(16) -0.0034(15)
C15 0.069(2) 0.0380(17) 0.0352(16) -0.0024(13) 0.0200(15) 0.0126(16)
C16 0.0348(15) 0.0257(14) 0.0215(12) 0.0012(10) 0.0074(11) 0.0037(11)
C17 0.056(2) 0.055(2) 0.0249(15) 0.0093(13) 0.0117(14) -0.0106(16)
C18 0.0494(18) 0.0475(18) 0.0166(13) 0.0056(12) 0.0098(12) 0.0001(15)
C19 0.056(2) 0.0423(18) 0.0329(16) 0.0038(13) 0.0054(14) -0.0143(15)
C20 0.056(2) 0.110(4) 0.056(2) -0.007(2) 0.0057(19) -0.017(2)
C21 0.101(3) 0.047(2) 0.058(2) -0.0021(18) 0.025(2) -0.023(2)
C22 0.096(3) 0.094(3) 0.0364(19) 0.012(2) 0.025(2) -0.032(3)
C23 0.080(3) 0.087(3) 0.0190(15) -0.0043(16) 0.0151(16) -0.021(2)
C24 0.057(2) 0.0438(18) 0.0264(14) -0.0037(13) 0.0090(13) -0.0146(15)
C25 0.109(3) 0.038(2) 0.047(2) -0.0079(16) -0.003(2) -0.007(2)
C26 0.049(2) 0.092(3) 0.0388(18) -0.0140(19) 0.0096(16) -0.013(2)
C27 0.0356(15) 0.0295(14) 0.0198(12) 0.0016(10) 0.0102(11) 0.0004(11)
C28 0.0470(17) 0.0269(14) 0.0240(13) 0.0004(11) 0.0113(12) 0.0004(12)
C29 0.0497(18) 0.0323(16) 0.0265(14) 0.0046(12) 0.0062(13) 0.0062(13)
C30 0.0408(17) 0.0388(17) 0.0271(14) 0.0021(12) 0.0027(12) -0.0002(13)
C31 0.0463(17) 0.0300(15) 0.0279(14) -0.0011(11) 0.0046(12) -0.0045(13)
C32 0.0400(16) 0.0259(14) 0.0227(13) -0.0006(10) 0.0081(11) -0.0025(11)
C33 0.062(2) 0.0276(15) 0.0298(15) 0.0029(12) 0.0101(14) -0.0033(14)
C34 0.087(3) 0.0305(18) 0.071(2) -0.0047(17) 0.028(2) 0.0004(18)
C35 0.110(3) 0.040(2) 0.048(2) 0.0010(16) 0.033(2) -0.022(2)
C36 0.057(2) 0.0473(19) 0.0316(16) 0.0068(14) -0.0056(14) -0.0039(16)
C37 0.076(3) 0.073(3) 0.0272(16) -0.0072(16) -0.0023(16) -0.015(2)
C38 0.054(2) 0.080(3) 0.043(2) 0.0081(18) -0.0075(17) -0.012(2)
C39 0.0457(17) 0.0275(14) 0.0244(13) 0.0001(11) 0.0036(12) -0.0038(12)
C40 0.071(2) 0.0324(17) 0.0388(17) 0.0028(13) 0.0082(16) 0.0073(16)
C41 0.062(2) 0.051(2) 0.051(2) 0.0257(16) 0.0198(17) 0.0056(17)
C42 0.0339(15) 0.0252(14) 0.0222(13) -0.0025(10) 0.0033(11) -0.0048(11)
C43 0.0409(17) 0.0440(17) 0.0221(13) -0.0009(12) 0.0106(12) -0.0044(14)
C44 0.0402(17) 0.0492(18) 0.0224(13) 0.0058(12) 0.0119(12) -0.0035(14)
C45 0.056(2) 0.0397(18) 0.0404(17) 0.0047(14) 0.0169(15) 0.0118(15)
C46 0.137(4) 0.041(2) 0.072(3) -0.0046(19) 0.053(3) 0.016(2)
C47 0.057(2) 0.096(3) 0.070(3) 0.031(2) 0.020(2) 0.030(2)
C48 0.056(2) 0.065(2) 0.0312(16) -0.0066(15) 0.0190(15) -0.0024(17)
C49 0.061(2) 0.079(3) 0.0391(18) 0.0273(18) 0.0238(17) 0.011(2)
C50 0.0373(16) 0.0318(15) 0.0299(14) 0.0060(11) 0.0110(12) 0.0010(12)
C51 0.0391(17) 0.053(2) 0.0364(16) 0.0058(14) 0.0117(13) -0.0008(14)
C52 0.052(2) 0.0339(17) 0.0457(18) 0.0083(14) 0.0073(15) 0.0022(14)
C53 0.0476(18) 0.0274(15) 0.0319(15) -0.0003(12) 0.0119(13) -0.0020(13)
C54 0.0462(18) 0.0304(15) 0.0318(15) -0.0036(12) 0.0096(13) -0.0004(13)

loop_
_atom_site_label
_atom_site_type_symbol
_atom_site_thermal_displace_type
_atom_site_fract_x
_atom_site_fract_y
_atom_site_fract_z
_atom_site_occupancy
_atom_site_U_iso_or_equiv
_atom_site_calc_flag
_atom_site_refinement_flags
_atom_site_disorder_assembly
_atom_site_disorder_group
Al1 Al Uani 0.40063(7) 0.24678(5) 0.36926(3) 1.000 0.0299(3) d . . .
Al2 Al Uani 0.60051(7) 0.25537(4) 0.35219(3) 1.000 0.0289(3) d . . .
N1 N Uani 0.2979(2) 0.19767(13) 0.46520(9) 1.000 0.0346(8) d . . .
N2 N Uani 0.42595(19) 0.27517(12) 0.49704(8) 1.000 0.0272(7) d . . .
N3 N Uani 0.70848(19) 0.26103(12) 0.25158(9) 1.000 0.0312(7) d . . .
N4 N Uani 0.59071(18) 0.34970(12) 0.24292(9) 1.000 0.0287(7) d . . .
C1 C Uani 0.2641(2) 0.28721(14) 0.31601(10) 1.000 0.0262(8) d . . .
C2 C Uani 0.2252(2) 0.35935(15) 0.32199(10) 1.000 0.0299(8) d . . .
C3 C Uani 0.1465(2) 0.39277(15) 0.28088(11) 1.000 0.0320(9) d . . .
C4 C Uani 0.1018(2) 0.35666(15) 0.23152(11) 1.000 0.0301(8) d . . .
C5 C Uani 0.1366(2) 0.28492(15) 0.22579(11) 1.000 0.0284(8) d . . .
C6 C Uani 0.2154(2) 0.25012(14) 0.26642(10) 1.000 0.0272(8) d . . .
C7 C Uani 0.2693(3) 0.40355(15) 0.37477(11) 1.000 0.0368(10) d . . .
C8 C Uani 0.1794(4) 0.4184(3) 0.40609(18) 1.000 0.091(2) d . . .
C9 C Uani 0.3230(4) 0.4753(2) 0.36365(14) 1.000 0.0644(14) d . . .
C10 C Uani 0.0215(2) 0.39410(16) 0.18505(12) 1.000 0.0367(9) d . . .
C11 C Uani -0.0716(3) 0.4328(2) 0.20549(15) 1.000 0.0528(12) d . . .
C12 C Uani 0.0806(3) 0.4479(2) 0.15354(14) 1.000 0.0517(11) d . . .
C13 C Uani 0.2474(2) 0.17115(15) 0.25558(11) 1.000 0.0328(9) d . . .
C14 C Uani 0.1535(3) 0.11749(17) 0.25634(13) 1.000 0.0454(10) d . . .
C15 C Uani 0.2883(3) 0.16435(18) 0.20141(13) 1.000 0.0461(10) d . . .
C16 C Uani 0.3699(2) 0.24492(14) 0.44915(10) 1.000 0.0271(8) d . . .
C17 C Uani 0.3090(3) 0.19886(19) 0.52297(12) 1.000 0.0448(11) d . . .
C18 C Uani 0.3897(3) 0.24631(17) 0.54237(11) 1.000 0.0374(10) d . . .
C19 C Uani 0.2200(3) 0.15313(18) 0.42490(13) 1.000 0.0443(10) d . . .
C20 C Uani 0.1018(3) 0.1776(3) 0.42186(18) 1.000 0.0748(16) d . . .
C21 C Uani 0.2361(4) 0.0715(2) 0.43535(17) 1.000 0.0674(14) d . . .
C22 C Uani 0.2407(4) 0.1541(3) 0.55538(15) 1.000 0.0738(15) d . . .
C23 C Uani 0.4346(3) 0.2682(2) 0.60174(12) 1.000 0.0613(15) d . . .
C24 C Uani 0.5084(3) 0.33315(18) 0.49745(12) 1.000 0.0423(10) d . . .
C25 C Uani 0.4668(4) 0.4064(2) 0.51284(16) 1.000 0.0674(14) d . . .
C26 C Uani 0.6197(3) 0.3158(2) 0.53317(14) 1.000 0.0599(13) d . . .
C27 C Uani 0.7381(2) 0.27168(15) 0.41304(10) 1.000 0.0277(8) d . . .
C28 C Uani 0.7843(2) 0.21667(15) 0.45204(11) 1.000 0.0321(9) d . . .
C29 C Uani 0.8697(3) 0.23324(16) 0.49692(11) 1.000 0.0364(9) d . . .
C30 C Uani 0.9144(2) 0.30269(17) 0.50594(11) 1.000 0.0362(9) d . . .
C31 C Uani 0.8716(2) 0.35712(16) 0.46777(11) 1.000 0.0352(9) d . . .
C32 C Uani 0.7857(2) 0.34311(15) 0.42277(10) 1.000 0.0293(8) d . . .
C33 C Uani 0.7408(3) 0.13793(16) 0.44661(12) 1.000 0.0397(10) d . . .
C34 C Uani 0.8258(3) 0.08442(19) 0.43268(17) 1.000 0.0612(13) d . . .
C35 C Uani 0.6998(4) 0.1115(2) 0.49779(15) 1.000 0.0636(14) d . . .
C36 C Uani 1.0048(3) 0.32054(19) 0.55591(13) 1.000 0.0474(11) d . . .
C37 C Uani 0.9639(3) 0.3742(2) 0.59442(13) 1.000 0.0606(15) d . . .
C38 C Uani 1.1074(3) 0.3495(2) 0.53879(15) 1.000 0.0615(14) d . . .
C39 C Uani 0.7436(2) 0.40768(15) 0.38478(11) 1.000 0.0331(9) d . . .
C40 C Uani 0.6969(3) 0.46927(17) 0.41549(13) 1.000 0.0478(10) d . . .
C41 C Uani 0.8320(3) 0.4372(2) 0.35606(15) 1.000 0.0535(12) d . . .
C42 C Uani 0.6360(2) 0.29469(14) 0.27790(10) 1.000 0.0275(8) d . . .
C43 C Uani 0.7091(2) 0.29486(17) 0.20075(11) 1.000 0.0351(9) d . . .
C44 C Uani 0.6358(2) 0.35032(17) 0.19522(11) 1.000 0.0365(9) d . . .
C45 C Uani 0.7766(3) 0.19792(17) 0.27655(13) 1.000 0.0444(11) d . . .
C46 C Uani 0.7568(4) 0.1305(2) 0.23938(18) 1.000 0.0788(18) d . . .
C47 C Uani 0.8964(3) 0.2190(3) 0.29407(18) 1.000 0.0733(16) d . . .
C48 C Uani 0.7797(3) 0.2707(2) 0.16108(13) 1.000 0.0493(11) d . . .
C49 C Uani 0.6059(3) 0.4044(2) 0.14834(14) 1.000 0.0578(13) d . . .
C50 C Uani 0.5055(2) 0.39956(15) 0.25614(11) 1.000 0.0324(9) d . . .
C51 C Uani 0.3958(2) 0.38948(19) 0.21645(13) 1.000 0.0423(10) d . . .
C52 C Uani 0.5431(3) 0.47966(17) 0.26063(14) 1.000 0.0443(11) d . . .
C53 C Uani 0.4562(3) 0.14079(16) 0.36499(12) 1.000 0.0351(9) d D . .
C54 C Uani 0.5459(3) 0.15160(16) 0.32932(12) 1.000 0.0359(9) d D . .
H3 H Uiso 0.12279 0.44141 0.28667 1.000 0.0380 c RU . .
H5 H Uiso 0.10567 0.25842 0.19300 1.000 0.0340 c RU . .
H7 H Uiso 0.32654 0.37279 0.39911 1.000 0.0440 c RU . .
H8A H Uiso 0.12233 0.44901 0.38334 1.000 0.1360 c RU . .
H8B H Uiso 0.21031 0.44433 0.44072 1.000 0.1360 c RU . .
H8C H Uiso 0.14709 0.37161 0.41462 1.000 0.1360 c RU . .
H9A H Uiso 0.38305 0.46508 0.34431 1.000 0.0970 c RU . .
H9B H Uiso 0.35263 0.50006 0.39892 1.000 0.0970 c RU . .
H9C H Uiso 0.26831 0.50709 0.34051 1.000 0.0970 c RU . .
H10 H Uiso -0.01228 0.35493 0.15833 1.000 0.0440 c RU . .
H11A H Uiso -0.12619 0.45060 0.17360 1.000 0.0790 c RU . .
H11B H Uiso -0.04190 0.47462 0.22905 1.000 0.0790 c RU . .
H11C H Uiso -0.10676 0.39807 0.22695 1.000 0.0790 c RU . .
H12A H Uiso 0.14035 0.42223 0.14080 1.000 0.0780 c RU . .
H12B H Uiso 0.11110 0.48859 0.17811 1.000 0.0780 c RU . .
H12C H Uiso 0.02823 0.46741 0.12146 1.000 0.0780 c RU . .
H13 H Uiso 0.30971 0.15685 0.28642 1.000 0.0390 c RU . .
H14A H Uiso 0.09093 0.13004 0.22651 1.000 0.0680 c RU . .
H14B H Uiso 0.13112 0.12065 0.29219 1.000 0.0680 c RU . .
H14C H Uiso 0.17809 0.06719 0.25081 1.000 0.0680 c RU . .
H15A H Uiso 0.30702 0.11282 0.19572 1.000 0.0690 c RU . .
H15B H Uiso 0.35376 0.19524 0.20330 1.000 0.0690 c RU . .
H15C H Uiso 0.23033 0.18061 0.17044 1.000 0.0690 c RU . .
H19 H Uiso 0.23702 0.16299 0.38759 1.000 0.0530 c RU . .
H20A H Uiso 0.09336 0.22900 0.40935 1.000 0.1120 c RU . .
H20B H Uiso 0.08377 0.17351 0.45868 1.000 0.1120 c RU . .
H20C H Uiso 0.05202 0.14621 0.39560 1.000 0.1120 c RU . .
H21A H Uiso 0.18933 0.04402 0.40517 1.000 0.1010 c RU . .
H21B H Uiso 0.21588 0.05881 0.47065 1.000 0.1010 c RU . .
H21C H Uiso 0.31343 0.05876 0.43703 1.000 0.1010 c RU . .
H22A H Uiso 0.16247 0.15948 0.53833 1.000 0.1110 c RU . .
H22B H Uiso 0.25373 0.17182 0.59378 1.000 0.1110 c RU . .
H22C H Uiso 0.26168 0.10204 0.55502 1.000 0.1110 c RU . .
H23A H Uiso 0.51242 0.25436 0.61213 1.000 0.0910 c RU . .
H23B H Uiso 0.39307 0.24294 0.62605 1.000 0.0910 c RU . .
H23C H Uiso 0.42735 0.32169 0.60564 1.000 0.0910 c RU . .
H24 H Uiso 0.51944 0.33789 0.45850 1.000 0.0510 c RU . .
H25A H Uiso 0.52195 0.44448 0.51110 1.000 0.1010 c RU . .
H25B H Uiso 0.45308 0.40383 0.55061 1.000 0.1010 c RU . .
H25C H Uiso 0.39810 0.41859 0.48685 1.000 0.1010 c RU . .
H26A H Uiso 0.63880 0.26441 0.52742 1.000 0.0890 c RU . .
H26B H Uiso 0.61713 0.32343 0.57230 1.000 0.0890 c RU . .
H26C H Uiso 0.67531 0.34846 0.52298 1.000 0.0890 c RU . .
H29 H Uiso 0.89793 0.19501 0.52224 1.000 0.0440 c RU . .
H31 H Uiso 0.90192 0.40537 0.47252 1.000 0.0420 c RU . .
H33 H Uiso 0.67626 0.13716 0.41471 1.000 0.0480 c RU . .
H34A H Uiso 0.79323 0.03515 0.42646 1.000 0.0920 c RU . .
H34B H Uiso 0.88972 0.08263 0.46359 1.000 0.0920 c RU . .
H34C H Uiso 0.84929 0.10106 0.39905 1.000 0.0920 c RU . .
H35A H Uiso 0.64230 0.14494 0.50503 1.000 0.0960 c RU . .
H35B H Uiso 0.76123 0.11099 0.52996 1.000 0.0960 c RU . .
H35C H Uiso 0.66953 0.06162 0.49119 1.000 0.0960 c RU . .
H36 H Uiso 1.02497 0.27367 0.57692 1.000 0.0570 c RU . .
H37A H Uiso 0.94295 0.42072 0.57481 1.000 0.0910 c RU . .
H37B H Uiso 1.02260 0.38346 0.62696 1.000 0.0910 c RU . .
H37C H Uiso 0.89984 0.35318 0.60637 1.000 0.0910 c RU . .
H38A H Uiso 1.13461 0.31264 0.51576 1.000 0.0930 c RU . .
H38B H Uiso 1.16424 0.35939 0.57198 1.000 0.0930 c RU . .
H38C H Uiso 1.08982 0.39516 0.51755 1.000 0.0930 c RU . .
H39 H Uiso 0.68205 0.38887 0.35526 1.000 0.0400 c RU . .
H40A H Uiso 0.66949 0.50921 0.38950 1.000 0.0720 c RU . .
H40B H Uiso 0.75493 0.48825 0.44537 1.000 0.0720 c RU . .
H40C H Uiso 0.63632 0.44986 0.43130 1.000 0.0720 c RU . .
H41A H Uiso 0.85707 0.39760 0.33453 1.000 0.0800 c RU . .
H41B H Uiso 0.89435 0.45535 0.38397 1.000 0.0800 c RU . .
H41C H Uiso 0.80168 0.47760 0.33116 1.000 0.0800 c RU . .
H45 H Uiso 0.75096 0.18483 0.31127 1.000 0.0530 c RU . .
H46A H Uiso 0.67744 0.12193 0.22772 1.000 0.1180 c RU . .
H46B H Uiso 0.79154 0.08742 0.25982 1.000 0.1180 c RU . .
H46C H Uiso 0.78868 0.13860 0.20659 1.000 0.1180 c RU . .
H47A H Uiso 0.92394 0.23577 0.26160 1.000 0.1100 c RU . .
H47B H Uiso 0.93905 0.17608 0.31045 1.000 0.1100 c RU . .
H47C H Uiso 0.90401 0.25877 0.32152 1.000 0.1100 c RU . .
H48A H Uiso 0.75584 0.22189 0.14626 1.000 0.0740 c RU . .
H48B H Uiso 0.85680 0.26839 0.18064 1.000 0.0740 c RU . .
H48C H Uiso 0.77232 0.30616 0.13049 1.000 0.0740 c RU . .
H49A H Uiso 0.64426 0.39129 0.11865 1.000 0.0870 c RU . .
H49B H Uiso 0.62767 0.45412 0.16183 1.000 0.0870 c RU . .
H49C H Uiso 0.52616 0.40302 0.13397 1.000 0.0870 c RU . .
H50 H Uiso 0.49405 0.38495 0.29371 1.000 0.0390 c RU . .
H51A H Uiso 0.40102 0.40801 0.17969 1.000 0.0640 c RU . .
H51B H Uiso 0.33875 0.41691 0.23016 1.000 0.0640 c RU . .
H51C H Uiso 0.37666 0.33700 0.21383 1.000 0.0640 c RU . .
H52A H Uiso 0.54216 0.49925 0.22344 1.000 0.0660 c RU . .
H52B H Uiso 0.61805 0.48256 0.28300 1.000 0.0660 c RU . .
H52C H Uiso 0.49328 0.50870 0.27835 1.000 0.0660 c RU . .
H53A H Uiso 0.4023(19) 0.1003(12) 0.3550(15) 1.000 0.065(11) d D . .
H53B H Uiso 0.493(3) 0.129(2) 0.4037(5) 1.000 0.065(11) d D . .
H54A H Uiso 0.510(2) 0.1584(18) 0.2899(4) 1.000 0.047(9) d D . .
H54B H Uiso 0.5972(18) 0.1100(10) 0.3287(14) 1.000 0.051(10) d D . .

loop_
_atom_type_symbol
_atom_type_description
_atom_type_scat_dispersion_real
_atom_type_scat_dispersion_imag
_atom_type_scat_source
C C 0.0033 0.0016 ' International Tables Vol C Tables 4.2.6.8 and 6.1.1.4'
H H 0.0000 0.0000 ' International Tables Vol C Tables 4.2.6.8 and 6.1.1.4'
Al Al 0.0645 0.0514 ' International Tables Vol C Tables 4.2.6.8 and 6.1.1.4'
N N 0.0061 0.0033 ' International Tables Vol C Tables 4.2.6.8 and 6.1.1.4'

loop_
_geom_angle_atom_site_label_1
_geom_angle_atom_site_label_2
_geom_angle_atom_site_label_3
_geom_angle
_geom_angle_site_symmetry_1
_geom_angle_site_symmetry_2
_geom_angle_site_symmetry_3
_geom_angle_publ_flag
Al2 Al1 C1 124.33(8) . . . yes
Al2 Al1 C16 121.29(8) . . . yes
Al2 Al1 C53 72.94(11) . . . yes
C1 Al1 C16 108.81(11) . . . yes
C1 Al1 C53 122.94(12) . . . yes
C16 Al1 C53 99.32(11) . . . yes
Al1 Al2 C27 124.68(8) . . . yes
Al1 Al2 C42 122.67(8) . . . yes
Al1 Al2 C54 73.50(11) . . . yes
C27 Al2 C42 107.27(11) . . . yes
C27 Al2 C54 120.98(12) . . . yes
C42 Al2 C54 101.00(11) . . . yes
C16 N1 C17 110.7(2) . . . yes
C16 N1 C19 122.0(2) . . . yes
C17 N1 C19 127.3(3) . . . yes
C16 N2 C18 110.7(2) . . . yes
C16 N2 C24 121.9(2) . . . yes
C18 N2 C24 127.3(2) . . . yes
C42 N3 C43 110.9(2) . . . yes
C42 N3 C45 121.9(2) . . . yes
C43 N3 C45 127.2(2) . . . yes
C42 N4 C44 110.6(2) . . . yes
C42 N4 C50 122.0(2) . . . yes
C44 N4 C50 127.4(2) . . . yes
Al1 C1 C2 121.27(18) . . . yes
Al1 C1 C6 122.07(19) . . . yes
C2 C1 C6 115.8(2) . . . no
C1 C2 C3 122.1(2) . . . no
C1 C2 C7 120.3(2) . . . no
C3 C2 C7 117.7(2) . . . no
C2 C3 C4 121.6(2) . . . no
C3 C4 C5 117.0(2) . . . no
C3 C4 C10 122.1(2) . . . no
C5 C4 C10 120.9(2) . . . no
C4 C5 C6 122.5(2) . . . no
C1 C6 C5 121.0(2) . . . no
C1 C6 C13 121.1(2) . . . no
C5 C6 C13 117.9(2) . . . no
C2 C7 C8 110.8(3) . . . no
C2 C7 C9 113.0(2) . . . no
C8 C7 C9 109.8(3) . . . no
C4 C10 C11 112.5(2) . . . no
C4 C10 C12 111.2(2) . . . no
C11 C10 C12 110.5(3) . . . no
C6 C13 C14 111.8(2) . . . no
C6 C13 C15 112.0(2) . . . no
C14 C13 C15 110.6(2) . . . no
Al1 C16 N1 123.12(18) . . . yes
Al1 C16 N2 130.94(19) . . . yes
N1 C16 N2 104.7(2) . . . yes
N1 C17 C18 106.5(3) . . . yes
N1 C17 C22 125.3(3) . . . yes
C18 C17 C22 128.2(3) . . . no
N2 C18 C17 107.4(2) . . . yes
N2 C18 C23 124.4(3) . . . yes
C17 C18 C23 128.2(3) . . . no
N1 C19 C20 111.4(3) . . . yes
N1 C19 C21 112.2(3) . . . yes
C20 C19 C21 112.8(4) . . . no
N2 C24 C25 111.2(3) . . . yes
N2 C24 C26 114.1(3) . . . yes
C25 C24 C26 111.0(3) . . . no
Al2 C27 C28 123.55(19) . . . yes
Al2 C27 C32 120.61(19) . . . yes
C28 C27 C32 115.4(2) . . . no
C27 C28 C29 121.2(2) . . . no
C27 C28 C33 120.8(2) . . . no
C29 C28 C33 117.9(2) . . . no
C28 C29 C30 122.7(3) . . . no
C29 C30 C31 117.1(2) . . . no
C29 C30 C36 122.1(3) . . . no
C31 C30 C36 120.8(3) . . . no
C30 C31 C32 122.1(3) . . . no
C27 C32 C31 121.5(2) . . . no
C27 C32 C39 121.2(2) . . . no
C31 C32 C39 117.3(2) . . . no
C28 C33 C34 111.6(3) . . . no
C28 C33 C35 113.2(2) . . . no
C34 C33 C35 110.4(3) . . . no
C30 C36 C37 110.9(3) . . . no
C30 C36 C38 111.8(3) . . . no
C37 C36 C38 111.1(3) . . . no
C32 C39 C40 112.1(2) . . . no
C32 C39 C41 111.6(2) . . . no
C40 C39 C41 110.9(3) . . . no
Al2 C42 N3 122.90(18) . . . yes
Al2 C42 N4 131.99(19) . . . yes
N3 C42 N4 104.8(2) . . . yes
N3 C43 C44 107.0(2) . . . yes
N3 C43 C48 124.4(3) . . . yes
C44 C43 C48 128.6(3) . . . no
N4 C44 C43 106.7(2) . . . yes
N4 C44 C49 124.9(3) . . . yes
C43 C44 C49 128.5(3) . . . no
N3 C45 C46 111.4(3) . . . yes
N3 C45 C47 111.6(3) . . . yes
C46 C45 C47 113.9(4) . . . no
N4 C50 C51 111.9(2) . . . yes
N4 C50 C52 112.2(2) . . . yes
C51 C50 C52 112.5(3) . . . no
Al1 C53 C54 101.33(19) . . . yes
Al2 C54 C53 101.23(19) . . . yes
C2 C3 H3 119.00 . . . no
C4 C3 H3 119.00 . . . no
C4 C5 H5 119.00 . . . no
C6 C5 H5 119.00 . . . no
C2 C7 H7 108.00 . . . no
C8 C7 H7 108.00 . . . no
C9 C7 H7 108.00 . . . no
C7 C8 H8A 109.00 . . . no
C7 C8 H8B 109.00 . . . no
C7 C8 H8C 109.00 . . . no
H8A C8 H8B 109.00 . . . no
H8A C8 H8C 110.00 . . . no
H8B C8 H8C 109.00 . . . no
C7 C9 H9A 109.00 . . . no
C7 C9 H9B 109.00 . . . no
C7 C9 H9C 109.00 . . . no
H9A C9 H9B 109.00 . . . no
H9A C9 H9C 109.00 . . . no
H9B C9 H9C 110.00 . . . no
C4 C10 H10 107.00 . . . no
C11 C10 H10 108.00 . . . no
C12 C10 H10 107.00 . . . no
C10 C11 H11A 109.00 . . . no
C10 C11 H11B 110.00 . . . no
C10 C11 H11C 109.00 . . . no
H11A C11 H11B 109.00 . . . no
H11A C11 H11C 109.00 . . . no
H11B C11 H11C 109.00 . . . no
C10 C12 H12A 109.00 . . . no
C10 C12 H12B 109.00 . . . no
C10 C12 H12C 109.00 . . . no
H12A C12 H12B 110.00 . . . no
H12A C12 H12C 109.00 . . . no
H12B C12 H12C 109.00 . . . no
C6 C13 H13 107.00 . . . no
C14 C13 H13 107.00 . . . no
C15 C13 H13 107.00 . . . no
C13 C14 H14A 109.00 . . . no
C13 C14 H14B 109.00 . . . no
C13 C14 H14C 109.00 . . . no
H14A C14 H14B 110.00 . . . no
H14A C14 H14C 109.00 . . . no
H14B C14 H14C 109.00 . . . no
C13 C15 H15A 109.00 . . . no
C13 C15 H15B 109.00 . . . no
C13 C15 H15C 109.00 . . . no
H15A C15 H15B 109.00 . . . no
H15A C15 H15C 109.00 . . . no
H15B C15 H15C 109.00 . . . no
N1 C19 H19 107.00 . . . no
C20 C19 H19 107.00 . . . no
C21 C19 H19 107.00 . . . no
C19 C20 H20A 109.00 . . . no
C19 C20 H20B 109.00 . . . no
C19 C20 H20C 110.00 . . . no
H20A C20 H20B 109.00 . . . no
H20A C20 H20C 109.00 . . . no
H20B C20 H20C 110.00 . . . no
C19 C21 H21A 109.00 . . . no
C19 C21 H21B 109.00 . . . no
C19 C21 H21C 109.00 . . . no
H21A C21 H21B 109.00 . . . no
H21A C21 H21C 110.00 . . . no
H21B C21 H21C 110.00 . . . no
C17 C22 H22A 109.00 . . . no
C17 C22 H22B 109.00 . . . no
C17 C22 H22C 109.00 . . . no
H22A C22 H22B 109.00 . . . no
H22A C22 H22C 109.00 . . . no
H22B C22 H22C 109.00 . . . no
C18 C23 H23A 110.00 . . . no
C18 C23 H23B 109.00 . . . no
C18 C23 H23C 109.00 . . . no
H23A C23 H23B 110.00 . . . no
H23A C23 H23C 109.00 . . . no
H23B C23 H23C 109.00 . . . no
N2 C24 H24 107.00 . . . no
C25 C24 H24 107.00 . . . no
C26 C24 H24 107.00 . . . no
C24 C25 H25A 109.00 . . . no
C24 C25 H25B 109.00 . . . no
C24 C25 H25C 109.00 . . . no
H25A C25 H25B 110.00 . . . no
H25A C25 H25C 110.00 . . . no
H25B C25 H25C 109.00 . . . no
C24 C26 H26A 109.00 . . . no
C24 C26 H26B 109.00 . . . no
C24 C26 H26C 109.00 . . . no
H26A C26 H26B 110.00 . . . no
H26A C26 H26C 110.00 . . . no
H26B C26 H26C 109.00 . . . no
C28 C29 H29 119.00 . . . no
C30 C29 H29 119.00 . . . no
C30 C31 H31 119.00 . . . no
C32 C31 H31 119.00 . . . no
C28 C33 H33 107.00 . . . no
C34 C33 H33 107.00 . . . no
C35 C33 H33 107.00 . . . no
C33 C34 H34A 110.00 . . . no
C33 C34 H34B 109.00 . . . no
C33 C34 H34C 109.00 . . . no
H34A C34 H34B 109.00 . . . no
H34A C34 H34C 109.00 . . . no
H34B C34 H34C 109.00 . . . no
C33 C35 H35A 109.00 . . . no
C33 C35 H35B 109.00 . . . no
C33 C35 H35C 109.00 . . . no
H35A C35 H35B 109.00 . . . no
H35A C35 H35C 109.00 . . . no
H35B C35 H35C 109.00 . . . no
C30 C36 H36 108.00 . . . no
C37 C36 H36 108.00 . . . no
C38 C36 H36 108.00 . . . no
C36 C37 H37A 109.00 . . . no
C36 C37 H37B 109.00 . . . no
C36 C37 H37C 110.00 . . . no
H37A C37 H37B 109.00 . . . no
H37A C37 H37C 109.00 . . . no
H37B C37 H37C 109.00 . . . no
C36 C38 H38A 109.00 . . . no
C36 C38 H38B 109.00 . . . no
C36 C38 H38C 110.00 . . . no
H38A C38 H38B 109.00 . . . no
H38A C38 H38C 109.00 . . . no
H38B C38 H38C 109.00 . . . no
C32 C39 H39 107.00 . . . no
C40 C39 H39 107.00 . . . no
C41 C39 H39 107.00 . . . no
C39 C40 H40A 109.00 . . . no
C39 C40 H40B 109.00 . . . no
C39 C40 H40C 109.00 . . . no
H40A C40 H40B 109.00 . . . no
H40A C40 H40C 109.00 . . . no
H40B C40 H40C 109.00 . . . no
C39 C41 H41A 109.00 . . . no
C39 C41 H41B 109.00 . . . no
C39 C41 H41C 109.00 . . . no
H41A C41 H41B 109.00 . . . no
H41A C41 H41C 109.00 . . . no
H41B C41 H41C 110.00 . . . no
N3 C45 H45 107.00 . . . no
C46 C45 H45 106.00 . . . no
C47 C45 H45 106.00 . . . no
C45 C46 H46A 109.00 . . . no
C45 C46 H46B 109.00 . . . no
C45 C46 H46C 109.00 . . . no
H46A C46 H46B 109.00 . . . no
H46A C46 H46C 109.00 . . . no
H46B C46 H46C 109.00 . . . no
C45 C47 H47A 109.00 . . . no
C45 C47 H47B 109.00 . . . no
C45 C47 H47C 109.00 . . . no
H47A C47 H47B 109.00 . . . no
H47A C47 H47C 109.00 . . . no
H47B C47 H47C 109.00 . . . no
C43 C48 H48A 109.00 . . . no
C43 C48 H48B 109.00 . . . no
C43 C48 H48C 109.00 . . . no
H48A C48 H48B 110.00 . . . no
H48A C48 H48C 109.00 . . . no
H48B C48 H48C 109.00 . . . no
C44 C49 H49A 109.00 . . . no
C44 C49 H49B 109.00 . . . no
C44 C49 H49C 109.00 . . . no
H49A C49 H49B 110.00 . . . no
H49A C49 H49C 109.00 . . . no
H49B C49 H49C 109.00 . . . no
N4 C50 H50 107.00 . . . no
C51 C50 H50 107.00 . . . no
C52 C50 H50 107.00 . . . no
C50 C51 H51A 109.00 . . . no
C50 C51 H51B 109.00 . . . no
C50 C51 H51C 109.00 . . . no
H51A C51 H51B 109.00 . . . no
H51A C51 H51C 109.00 . . . no
H51B C51 H51C 109.00 . . . no
C50 C52 H52A 109.00 . . . no
C50 C52 H52B 109.00 . . . no
C50 C52 H52C 109.00 . . . no
H52A C52 H52B 109.00 . . . no
H52A C52 H52C 109.00 . . . no
H52B C52 H52C 109.00 . . . no
Al1 C53 H53A 119.4(14) . . . no
Al1 C53 H53B 104(2) . . . no
C54 C53 H53A 118.4(19) . . . no
C54 C53 H53B 109(2) . . . no
H53A C53 H53B 104(3) . . . no
Al2 C54 H54A 102.3(19) . . . no
Al2 C54 H54B 122.0(14) . . . no
C53 C54 H54A 109.7(15) . . . no
C53 C54 H54B 116.6(16) . . . no
H54A C54 H54B 104(3) . . . no

loop_
_geom_bond_atom_site_label_1
_geom_bond_atom_site_label_2
_geom_bond_distance
_geom_bond_site_symmetry_1
_geom_bond_site_symmetry_2
_geom_bond_publ_flag
Al1 Al2 2.6035(13) . . yes
Al1 C1 2.053(3) . . yes
Al1 C16 2.079(3) . . yes
Al1 C53 2.052(3) . . yes
Al2 C27 2.048(3) . . yes
Al2 C42 2.093(3) . . yes
Al2 C54 2.040(3) . . yes
N1 C16 1.354(4) . . yes
N1 C17 1.401(4) . . yes
N1 C19 1.476(4) . . yes
N2 C16 1.356(3) . . yes
N2 C18 1.389(4) . . yes
N2 C24 1.466(4) . . yes
N3 C42 1.357(3) . . yes
N3 C43 1.395(4) . . yes
N3 C45 1.480(4) . . yes
N4 C42 1.362(3) . . yes
N4 C44 1.401(3) . . yes
N4 C50 1.477(3) . . yes
C1 C2 1.413(4) . . no
C1 C6 1.416(3) . . no
C2 C3 1.393(4) . . no
C2 C7 1.529(4) . . no
C3 C4 1.392(4) . . no
C4 C5 1.387(4) . . no
C4 C10 1.515(4) . . no
C5 C6 1.398(4) . . no
C6 C13 1.524(4) . . no
C7 C8 1.505(6) . . no
C7 C9 1.512(5) . . no
C10 C11 1.523(5) . . no
C10 C12 1.525(5) . . no
C13 C14 1.521(4) . . no
C13 C15 1.526(4) . . no
C17 C18 1.332(5) . . no
C17 C22 1.514(6) . . no
C18 C23 1.507(4) . . no
C19 C20 1.519(5) . . no
C19 C21 1.509(5) . . no
C24 C25 1.502(5) . . no
C24 C26 1.510(5) . . no
C27 C28 1.421(4) . . no
C27 C32 1.424(4) . . no
C28 C29 1.398(4) . . no
C28 C33 1.523(4) . . no
C29 C30 1.376(4) . . no
C30 C31 1.391(4) . . no
C30 C36 1.520(4) . . no
C31 C32 1.394(4) . . no
C32 C39 1.523(4) . . no
C33 C34 1.523(5) . . no
C33 C35 1.530(5) . . no
C36 C37 1.517(5) . . no
C36 C38 1.515(5) . . no
C39 C40 1.528(4) . . no
C39 C41 1.519(5) . . no
C43 C44 1.344(4) . . no
C43 C48 1.505(4) . . no
C44 C49 1.502(5) . . no
C45 C46 1.517(5) . . no
C45 C47 1.509(5) . . no
C50 C51 1.515(4) . . no
C50 C52 1.523(4) . . no
C53 C54 1.565(5) . . no
C3 H3 0.9500 . . no
C5 H5 0.9500 . . no
C7 H7 1.0000 . . no
C8 H8A 0.9800 . . no
C8 H8B 0.9800 . . no
C8 H8C 0.9800 . . no
C9 H9A 0.9800 . . no
C9 H9B 0.9800 . . no
C9 H9C 0.9800 . . no
C10 H10 1.0000 . . no
C11 H11A 0.9800 . . no
C11 H11B 0.9800 . . no
C11 H11C 0.9800 . . no
C12 H12A 0.9800 . . no
C12 H12B 0.9800 . . no
C12 H12C 0.9800 . . no
C13 H13 1.0000 . . no
C14 H14A 0.9800 . . no
C14 H14B 0.9800 . . no
C14 H14C 0.9800 . . no
C15 H15A 0.9800 . . no
C15 H15B 0.9800 . . no
C15 H15C 0.9800 . . no
C19 H19 1.0000 . . no
C20 H20A 0.9800 . . no
C20 H20B 0.9800 . . no
C20 H20C 0.9800 . . no
C21 H21A 0.9800 . . no
C21 H21B 0.9800 . . no
C21 H21C 0.9800 . . no
C22 H22A 0.9800 . . no
C22 H22B 0.9800 . . no
C22 H22C 0.9800 . . no
C23 H23A 0.9800 . . no
C23 H23B 0.9800 . . no
C23 H23C 0.9800 . . no
C24 H24 1.0000 . . no
C25 H25A 0.9800 . . no
C25 H25B 0.9800 . . no
C25 H25C 0.9800 . . no
C26 H26A 0.9800 . . no
C26 H26B 0.9800 . . no
C26 H26C 0.9800 . . no
C29 H29 0.9500 . . no
C31 H31 0.9500 . . no
C33 H33 1.0000 . . no
C34 H34A 0.9800 . . no
C34 H34B 0.9800 . . no
C34 H34C 0.9800 . . no
C35 H35A 0.9800 . . no
C35 H35B 0.9800 . . no
C35 H35C 0.9800 . . no
C36 H36 1.0000 . . no
C37 H37A 0.9800 . . no
C37 H37B 0.9800 . . no
C37 H37C 0.9800 . . no
C38 H38A 0.9800 . . no
C38 H38B 0.9800 . . no
C38 H38C 0.9800 . . no
C39 H39 1.0000 . . no
C40 H40A 0.9800 . . no
C40 H40B 0.9800 . . no
C40 H40C 0.9800 . . no
C41 H41A 0.9800 . . no
C41 H41B 0.9800 . . no
C41 H41C 0.9800 . . no
C45 H45 1.0000 . . no
C46 H46A 0.9800 . . no
C46 H46B 0.9800 . . no
C46 H46C 0.9800 . . no
C47 H47A 0.9800 . . no
C47 H47B 0.9800 . . no
C47 H47C 0.9800 . . no
C48 H48A 0.9800 . . no
C48 H48B 0.9800 . . no
C48 H48C 0.9800 . . no
C49 H49A 0.9800 . . no
C49 H49B 0.9800 . . no
C49 H49C 0.9800 . . no
C50 H50 1.0000 . . no
C51 H51A 0.9800 . . no
C51 H51B 0.9800 . . no
C51 H51C 0.9800 . . no
C52 H52A 0.9800 . . no
C52 H52B 0.9800 . . no
C52 H52C 0.9800 . . no
C53 H53A 0.99(2) . . no
C53 H53B 0.992(17) . . no
C54 H54A 0.989(12) . . no
C54 H54B 0.99(2) . . no

loop_
_geom_torsion_atom_site_label_1
_geom_torsion_atom_site_label_2
_geom_torsion_atom_site_label_3
_geom_torsion_atom_site_label_4
_geom_torsion
_geom_torsion_site_symmetry_1
_geom_torsion_site_symmetry_2
_geom_torsion_site_symmetry_3
_geom_torsion_site_symmetry_4
_geom_torsion_publ_flag
C1 Al1 Al2 C27 143.96(13) . . . . no
C1 Al1 Al2 C42 -6.77(14) . . . . no
C1 Al1 Al2 C54 -99.43(13) . . . . no
C16 Al1 Al2 C27 -6.73(14) . . . . no
C16 Al1 Al2 C42 -157.46(12) . . . . no
C16 Al1 Al2 C54 109.88(13) . . . . no
C53 Al1 Al2 C27 -97.41(13) . . . . no
C53 Al1 Al2 C42 111.86(12) . . . . no
C53 Al1 Al2 C54 19.20(12) . . . . no
Al2 Al1 C1 C2 -92.1(2) . . . . no
Al2 Al1 C1 C6 76.9(2) . . . . no
C16 Al1 C1 C2 61.7(2) . . . . no
C16 Al1 C1 C6 -129.3(2) . . . . no
C53 Al1 C1 C2 176.8(2) . . . . no
C53 Al1 C1 C6 -14.2(3) . . . . no
Al2 Al1 C16 N1 -135.27(19) . . . . no
Al2 Al1 C16 N2 29.9(3) . . . . no
C1 Al1 C16 N1 70.0(2) . . . . no
C1 Al1 C16 N2 -124.8(2) . . . . no
C53 Al1 C16 N1 -59.6(2) . . . . no
C53 Al1 C16 N2 105.5(3) . . . . no
Al2 Al1 C53 C54 -24.79(17) . . . . no
C1 Al1 C53 C54 95.5(2) . . . . no
C16 Al1 C53 C54 -144.80(19) . . . . no
Al1 Al2 C27 C28 73.0(2) . . . . no
Al1 Al2 C27 C32 -99.2(2) . . . . no
C42 Al2 C27 C28 -132.5(2) . . . . no
C42 Al2 C27 C32 55.2(2) . . . . no
C54 Al2 C27 C28 -17.7(3) . . . . no
C54 Al2 C27 C32 170.0(2) . . . . no
Al1 Al2 C42 N3 -135.45(19) . . . . no
Al1 Al2 C42 N4 37.2(3) . . . . no
C27 Al2 C42 N3 69.5(2) . . . . no
C27 Al2 C42 N4 -117.9(2) . . . . no
C54 Al2 C42 N3 -58.1(2) . . . . no
C54 Al2 C42 N4 114.6(3) . . . . no
Al1 Al2 C54 C53 -24.86(17) . . . . no
C27 Al2 C54 C53 96.1(2) . . . . no
C42 Al2 C54 C53 -145.92(18) . . . . no
C17 N1 C16 Al1 168.7(2) . . . . no
C17 N1 C16 N2 0.3(3) . . . . no
C19 N1 C16 Al1 -11.7(4) . . . . no
C19 N1 C16 N2 179.8(2) . . . . no
C16 N1 C17 C18 -1.0(4) . . . . no
C16 N1 C17 C22 178.9(4) . . . . no
C19 N1 C17 C18 179.5(3) . . . . no
C19 N1 C17 C22 -0.6(6) . . . . no
C16 N1 C19 C20 -111.9(3) . . . . no
C16 N1 C19 C21 120.5(3) . . . . no
C17 N1 C19 C20 67.5(4) . . . . no
C17 N1 C19 C21 -60.0(4) . . . . no
C18 N2 C16 Al1 -166.6(2) . . . . no
C18 N2 C16 N1 0.6(3) . . . . no
C24 N2 C16 Al1 16.4(4) . . . . no
C24 N2 C16 N1 -176.4(3) . . . . no
C16 N2 C18 C17 -1.3(4) . . . . no
C16 N2 C18 C23 -179.9(3) . . . . no
C24 N2 C18 C17 175.5(3) . . . . no
C24 N2 C18 C23 -3.1(5) . . . . no
C16 N2 C24 C25 108.0(3) . . . . no
C16 N2 C24 C26 -125.6(3) . . . . no
C18 N2 C24 C25 -68.4(4) . . . . no
C18 N2 C24 C26 58.0(4) . . . . no
C43 N3 C42 Al2 174.71(18) . . . . no
C43 N3 C42 N4 0.3(3) . . . . no
C45 N3 C42 Al2 -6.3(3) . . . . no
C45 N3 C42 N4 179.3(2) . . . . no
C42 N3 C43 C44 -0.1(3) . . . . no
C42 N3 C43 C48 -179.6(3) . . . . no
C45 N3 C43 C44 -179.0(3) . . . . no
C45 N3 C43 C48 1.6(4) . . . . no
C42 N3 C45 C46 121.8(3) . . . . no
C42 N3 C45 C47 -109.7(3) . . . . no
C43 N3 C45 C46 -59.4(4) . . . . no
C43 N3 C45 C47 69.1(4) . . . . no
C44 N4 C42 Al2 -174.1(2) . . . . no
C44 N4 C42 N3 -0.4(3) . . . . no
C50 N4 C42 Al2 5.6(4) . . . . no
C50 N4 C42 N3 179.3(2) . . . . no
C42 N4 C44 C43 0.4(3) . . . . no
C42 N4 C44 C49 -179.1(3) . . . . no
C50 N4 C44 C43 -179.3(2) . . . . no
C50 N4 C44 C49 1.3(4) . . . . no
C42 N4 C50 C51 -114.1(3) . . . . no
C42 N4 C50 C52 118.3(3) . . . . no
C44 N4 C50 C51 65.5(3) . . . . no
C44 N4 C50 C52 -62.1(3) . . . . no
Al1 C1 C2 C3 167.7(2) . . . . no
Al1 C1 C2 C7 -12.4(3) . . . . no
C6 C1 C2 C3 -2.0(4) . . . . no
C6 C1 C2 C7 178.0(2) . . . . no
Al1 C1 C6 C5 -167.5(2) . . . . no
Al1 C1 C6 C13 12.3(3) . . . . no
C2 C1 C6 C5 2.1(4) . . . . no
C2 C1 C6 C13 -178.1(2) . . . . no
C1 C2 C3 C4 0.0(4) . . . . no
C7 C2 C3 C4 -180.0(3) . . . . no
C1 C2 C7 C8 -115.3(3) . . . . no
C1 C2 C7 C9 120.9(3) . . . . no
C3 C2 C7 C8 64.7(4) . . . . no
C3 C2 C7 C9 -59.1(4) . . . . no
C2 C3 C4 C5 2.0(4) . . . . no
C2 C3 C4 C10 -176.1(2) . . . . no
C3 C4 C5 C6 -2.0(4) . . . . no
C10 C4 C5 C6 176.2(2) . . . . no
C3 C4 C10 C11 -48.8(4) . . . . no
C3 C4 C10 C12 75.7(3) . . . . no
C5 C4 C10 C11 133.2(3) . . . . no
C5 C4 C10 C12 -102.3(3) . . . . no
C4 C5 C6 C1 -0.1(4) . . . . no
C4 C5 C6 C13 -179.9(2) . . . . no
C1 C6 C13 C14 111.7(3) . . . . no
C1 C6 C13 C15 -123.6(3) . . . . no
C5 C6 C13 C14 -68.5(3) . . . . no
C5 C6 C13 C15 56.3(3) . . . . no
N1 C17 C18 N2 1.4(4) . . . . no
N1 C17 C18 C23 179.9(3) . . . . no
C22 C17 C18 N2 -178.6(4) . . . . no
C22 C17 C18 C23 -0.1(7) . . . . no
Al2 C27 C28 C29 -171.9(2) . . . . no
Al2 C27 C28 C33 7.2(4) . . . . no
C32 C27 C28 C29 0.8(4) . . . . no
C32 C27 C28 C33 179.8(2) . . . . no
Al2 C27 C32 C31 172.8(2) . . . . no
Al2 C27 C32 C39 -6.4(3) . . . . no
C28 C27 C32 C31 -0.1(4) . . . . no
C28 C27 C32 C39 -179.2(2) . . . . no
C27 C28 C29 C30 -0.4(5) . . . . no
C33 C28 C29 C30 -179.5(3) . . . . no
C27 C28 C33 C34 112.7(3) . . . . no
C27 C28 C33 C35 -122.0(3) . . . . no
C29 C28 C33 C34 -68.2(4) . . . . no
C29 C28 C33 C35 57.0(4) . . . . no
C28 C29 C30 C31 -0.6(4) . . . . no
C28 C29 C30 C36 178.0(3) . . . . no
C29 C30 C31 C32 1.3(4) . . . . no
C36 C30 C31 C32 -177.4(3) . . . . no
C29 C30 C36 C37 -114.1(3) . . . . no
C29 C30 C36 C38 121.4(3) . . . . no
C31 C30 C36 C37 64.5(4) . . . . no
C31 C30 C36 C38 -60.1(4) . . . . no
C30 C31 C32 C27 -0.9(4) . . . . no
C30 C31 C32 C39 178.2(2) . . . . no
C27 C32 C39 C40 117.6(3) . . . . no
C27 C32 C39 C41 -117.4(3) . . . . no
C31 C32 C39 C40 -61.5(3) . . . . no
C31 C32 C39 C41 63.4(3) . . . . no
N3 C43 C44 N4 -0.1(3) . . . . no
N3 C43 C44 C49 179.3(3) . . . . no
C48 C43 C44 N4 179.3(3) . . . . no
C48 C43 C44 C49 -1.4(5) . . . . no
Al1 C53 C54 Al2 31.43(19) . . . . no
